data_1556475
loop_
_publ_author_name
'Ortu, F.'
'Zhu, H.'
'Boulon, M.-E.'
'Mills, D.P.'

_publ_section_title
;
 Synthesis and Reactivity of a Cerium(III) Scorpionate Complex Containing
 a Redox Non-Innocent 2,2'-Bipyridine Ligand
;
_journal_name_full Inorganics
_journal_page_first 534
_journal_page_last 553
_journal_paper_doi 10.3390/inorganics3040534
_journal_volume 3
_journal_year 2015
_chemical_formula_moiety 'C30 H44 B2 Ce N15, C7 H8'
_chemical_formula_sum 'C37 H52 B2 Ce N15'
_chemical_formula_weight 868.67
_space_group_crystal_system triclinic
_space_group_IT_number 2
_space_group_name_Hall '-P 1'
_space_group_name_H-M_alt 'P -1'
_atom_sites_solution_hydrogens geom
_cell_angle_alpha 105.035(2)
_cell_angle_beta 96.314(2)
_cell_angle_gamma 112.313(3)
_cell_formula_units_Z 2
_cell_length_a 11.2609(3)
_cell_length_b 12.5209(3)
_cell_length_c 16.7464(4)
_cell_measurement_reflns_used 17670
_cell_measurement_temperature 150.02(11)
_cell_measurement_theta_max 28.3350
_cell_measurement_theta_min 3.3950
_cell_volume 2051.38(11)
_computing_cell_refinement
;
CrysAlisPro, Agilent Technologies,
Version 1.171.37.35 (release 13-08-2014 CrysAlis171 .NET)
(compiled Aug 13 2014,18:06:01)
;
_computing_data_collection
;
CrysAlisPro, Agilent Technologies,
Version 1.171.37.35 (release 13-08-2014 CrysAlis171 .NET)
(compiled Aug 13 2014,18:06:01)
;
_computing_data_reduction
;
CrysAlisPro, Agilent Technologies,
Version 1.171.37.35 (release 13-08-2014 CrysAlis171 .NET)
(compiled Aug 13 2014,18:06:01)
;
_computing_molecular_graphics 'Olex2 (Dolomanov et al., 2009)'
_computing_publication_material 'Olex2 (Dolomanov et al., 2009)'
_computing_structure_refinement 'ShelXL (Sheldrick, 2015)'
_computing_structure_solution 'ShelXS (Sheldrick, 2008)'
_diffrn_ambient_environment N~2~
_diffrn_ambient_temperature 150.02(11)
_diffrn_detector 'CCD plate'
_diffrn_detector_area_resol_mean 16.1428
_diffrn_detector_type Eos
_diffrn_measured_fraction_theta_full 0.998
_diffrn_measured_fraction_theta_max 0.998
_diffrn_measurement_details
;
#__ type_ start__ end____ width___ exp.time_
  1 omega  -58.00   50.00   1.0000   10.0000
omega____ theta____ kappa____ phi______ frames
    -      -22.9725   77.0000 -150.0000 108

#__ type_ start__ end____ width___ exp.time_
  2 omega  -12.00   98.00   1.0000   10.0000
omega____ theta____ kappa____ phi______ frames
    -       23.9100   77.0000   90.0000 110

#__ type_ start__ end____ width___ exp.time_
  3 omega  -11.00   98.00   1.0000   10.0000
omega____ theta____ kappa____ phi______ frames
    -       23.9100   77.0000  -30.0000 109

#__ type_ start__ end____ width___ exp.time_
  4 omega  -64.00   54.00   1.0000   10.0000
omega____ theta____ kappa____ phi______ frames
    -      -22.9725   37.0000   90.0000 118

#__ type_ start__ end____ width___ exp.time_
  5 omega -109.00  -35.00   1.0000   10.0000
omega____ theta____ kappa____ phi______ frames
    -      -22.9725 -178.0000 -150.0000 74

#__ type_ start__ end____ width___ exp.time_
  6 omega  -20.00   26.00   1.0000   10.0000
omega____ theta____ kappa____ phi______ frames
    -      -22.9725  -99.0000 -180.0000 46

#__ type_ start__ end____ width___ exp.time_
  7 omega  -53.00   50.00   1.0000   10.0000
omega____ theta____ kappa____ phi______ frames
    -      -22.9725   57.0000  150.0000 103

#__ type_ start__ end____ width___ exp.time_
  8 omega  -20.00   26.00   1.0000   10.0000
omega____ theta____ kappa____ phi______ frames
    -      -22.9725  -99.0000  -30.0000 46

#__ type_ start__ end____ width___ exp.time_
  9 omega   -6.00   97.00   1.0000   10.0000
omega____ theta____ kappa____ phi______ frames
    -       23.9100   57.0000 -150.0000 103

#__ type_ start__ end____ width___ exp.time_
 10 omega  -96.00  -71.00   1.0000   10.0000
omega____ theta____ kappa____ phi______ frames
    -      -22.9725  -57.0000    0.0000 25

#__ type_ start__ end____ width___ exp.time_
 11 omega -100.00   18.00   1.0000   10.0000
omega____ theta____ kappa____ phi______ frames
    -      -22.9725  -37.0000   60.0000 118

#__ type_ start__ end____ width___ exp.time_
 12 omega    4.00   90.00   1.0000   10.0000
omega____ theta____ kappa____ phi______ frames
    -       23.9100 -128.0000    9.0000 86

#__ type_ start__ end____ width___ exp.time_
 13 omega  -49.00   53.00   1.0000   10.0000
omega____ theta____ kappa____ phi______ frames
    -       23.9100  -57.0000 -150.0000 102

#__ type_ start__ end____ width___ exp.time_
 14 omega   -6.00   97.00   1.0000   10.0000
omega____ theta____ kappa____ phi______ frames
    -       23.9100   57.0000  -30.0000 103
;
_diffrn_measurement_device 'four-circle diffractometer'
_diffrn_measurement_device_type 'SuperNova, Single source at offset, Eos'
_diffrn_measurement_method '\w scans'
_diffrn_orient_matrix_UB_11 -0.0606148000
_diffrn_orient_matrix_UB_12 -0.0371137000
_diffrn_orient_matrix_UB_13 -0.0306233000
_diffrn_orient_matrix_UB_21 0.0342703000
_diffrn_orient_matrix_UB_22 0.0021616000
_diffrn_orient_matrix_UB_23 -0.0330582000
_diffrn_orient_matrix_UB_31 0.0074700000
_diffrn_orient_matrix_UB_32 -0.0530792000
_diffrn_orient_matrix_UB_33 0.0020258000
_diffrn_radiation_monochromator mirror
_diffrn_radiation_probe x-ray
_diffrn_radiation_type MoK\a
_diffrn_radiation_wavelength 0.71073
_diffrn_reflns_av_R_equivalents 0.0600
_diffrn_reflns_av_unetI/netI 0.0475
_diffrn_reflns_Laue_measured_fraction_full 0.998
_diffrn_reflns_Laue_measured_fraction_max 0.998
_diffrn_reflns_limit_h_max 13
_diffrn_reflns_limit_h_min -13
_diffrn_reflns_limit_k_max 15
_diffrn_reflns_limit_k_min -15
_diffrn_reflns_limit_l_max 20
_diffrn_reflns_limit_l_min -20
_diffrn_reflns_number 28373
_diffrn_reflns_point_group_measured_fraction_full 0.998
_diffrn_reflns_point_group_measured_fraction_max 0.998
_diffrn_reflns_theta_full 25.242
_diffrn_reflns_theta_max 25.346
_diffrn_reflns_theta_min 3.211
_diffrn_source 'SuperNova (Mo) X-ray Source'
_exptl_absorpt_coefficient_mu 1.157
_exptl_absorpt_correction_T_max 1.00000
_exptl_absorpt_correction_T_min 0.68706
_exptl_absorpt_correction_type multi-scan
_exptl_absorpt_process_details
;
CrysAlisPro, Agilent Technologies,
Version 1.171.37.35 (release 13-08-2014 CrysAlis171 .NET)
(compiled Aug 13 2014,18:06:01)
Empirical absorption correction using spherical harmonics,
 implemented in SCALE3 ABSPACK scaling algorithm.
;
_exptl_crystal_colour 'clear light colourless'
_exptl_crystal_colour_lustre clear
_exptl_crystal_colour_modifier light
_exptl_crystal_colour_primary colourless
_exptl_crystal_density_diffrn 1.406
_exptl_crystal_description block
_exptl_crystal_F_000 894
_exptl_crystal_size_max 0.2792
_exptl_crystal_size_mid 0.2037
_exptl_crystal_size_min 0.1292
_refine_diff_density_max 1.629
_refine_diff_density_min -1.076
_refine_diff_density_rms 0.115
_refine_ls_extinction_coef .
_refine_ls_extinction_method none
_refine_ls_goodness_of_fit_ref 1.097
_refine_ls_hydrogen_treatment constr
_refine_ls_matrix_type full
_refine_ls_number_parameters 510
_refine_ls_number_reflns 28373
_refine_ls_number_restraints 0
_refine_ls_restrained_S_all 1.097
_refine_ls_R_factor_all 0.0654
_refine_ls_R_factor_gt 0.0515
_refine_ls_shift/su_max 0.000
_refine_ls_shift/su_mean 0.000
_refine_ls_structure_factor_coef Fsqd
_refine_ls_weighting_details 'w=1/[\s^2^(Fo^2^)+(0.0943P)^2^] where P=(Fo^2^+2Fc^2^)/3'
_refine_ls_weighting_scheme calc
_refine_ls_wR_factor_gt 0.1456
_refine_ls_wR_factor_ref 0.1518
_reflns_Friedel_coverage 0.000
_reflns_Friedel_fraction_full .
_reflns_Friedel_fraction_max .
_reflns_number_gt 22381
_reflns_number_total 28373
_reflns_threshold_expression 'I > 2\s(I)'
_cod_data_source_file Inorganics-2015-3-524.cif
_cod_data_source_block 4
_cod_original_cell_volume 2051.38(10)
_cod_database_code 1556475
_shelx_space_group_comment
;
The symmetry employed for this shelxl refinement is uniquely defined
by the following loop, which should always be used as a source of
symmetry information in preference to the above space-group names.
They are only intended as comments.
;

loop_
_space_group_symop_operation_xyz
'x, y, z'
'-x, -y, -z'

loop_
_atom_site_label
_atom_site_type_symbol
_atom_site_fract_x
_atom_site_fract_y
_atom_site_fract_z
_atom_site_U_iso_or_equiv
_atom_site_adp_type
_atom_site_occupancy
_atom_site_site_symmetry_order
_atom_site_calc_flag
_atom_site_refinement_flags_posn
_atom_site_refinement_flags_adp
_atom_site_refinement_flags_occupancy
_atom_site_disorder_assembly
_atom_site_disorder_group
Ce1 Ce 0.35805(3) 0.27739(3) 0.23198(2) 0.02377(13) Uani 1 1 d . . . . .
N1 N 0.4726(5) 0.0570(4) 0.1457(3) 0.0233(10) Uani 1 1 d . . . . .
N2 N 0.3570(5) 0.0711(4) 0.1368(3) 0.0254(10) Uani 1 1 d . . . . .
N3 N 0.6467(5) 0.2719(4) 0.1749(3) 0.0227(10) Uani 1 1 d . . . . .
N4 N 0.5648(5) 0.3279(4) 0.1622(3) 0.0239(10) Uani 1 1 d . . . . .
N5 N 0.6019(4) 0.1922(4) 0.2981(3) 0.0217(10) Uani 1 1 d . . . . .
N6 N 0.5290(4) 0.2521(4) 0.3307(3) 0.0231(10) Uani 1 1 d . . . . .
N7 N 0.4412(5) 0.5951(4) 0.2988(3) 0.0231(10) Uani 1 1 d . . . . .
N8 N 0.5000(4) 0.5175(4) 0.3050(3) 0.0243(10) Uani 1 1 d . . . . .
N9 N 0.2453(5) 0.4757(4) 0.1710(3) 0.0238(10) Uani 1 1 d . . . . .
N10 N 0.2682(5) 0.3742(4) 0.1395(3) 0.0269(11) Uani 1 1 d . . . . .
N11 N 0.2171(4) 0.4770(4) 0.3207(3) 0.0211(10) Uani 1 1 d . . . . .
N12 N 0.2363(5) 0.3781(4) 0.3320(3) 0.0253(10) Uani 1 1 d . . . . .
N13 N 0.1391(6) 0.1340(5) 0.2044(4) 0.0471(15) Uani 1 1 d . . . . .
N14 N 0.0235(6) 0.0835(5) 0.1977(4) 0.0419(14) Uani 1 1 d . . . . .
N15 N -0.0899(6) 0.0316(6) 0.1897(5) 0.066(2) Uani 1 1 d . . . . .
C1 C 0.4526(6) -0.0556(5) 0.0954(4) 0.0291(13) Uani 1 1 d . . . . .
C2 C 0.3228(6) -0.1140(5) 0.0534(4) 0.0321(14) Uani 1 1 d . . . . .
H2 H 0.2804 -0.1926 0.0144 0.038 Uiso 1 1 calc R . . . .
C3 C 0.2661(6) -0.0347(6) 0.0796(4) 0.0310(14) Uani 1 1 d . . . . .
C4 C 0.5582(7) -0.0998(6) 0.0879(5) 0.0475(18) Uani 1 1 d . . . . .
H4A H 0.6248 -0.0487 0.0662 0.071 Uiso 1 1 calc GR . . . .
H4B H 0.5206 -0.1824 0.0499 0.071 Uiso 1 1 calc GR . . . .
H4C H 0.5972 -0.0966 0.1430 0.071 Uiso 1 1 calc GR . . . .
C5 C 0.1251(7) -0.0601(7) 0.0485(5) 0.0502(19) Uani 1 1 d . . . . .
H5A H 0.0734 -0.0952 0.0848 0.075 Uiso 1 1 calc GR . . . .
H5B H 0.0922 -0.1163 -0.0085 0.075 Uiso 1 1 calc GR . . . .
H5C H 0.1194 0.0147 0.0495 0.075 Uiso 1 1 calc GR . . . .
C6 C 0.7648(5) 0.3314(5) 0.1582(3) 0.0240(12) Uani 1 1 d . . . . .
C7 C 0.7586(6) 0.4254(5) 0.1332(3) 0.0283(13) Uani 1 1 d . . . . .
H7 H 0.8253 0.4817 0.1177 0.034 Uiso 1 1 calc R . . . .
C8 C 0.6332(6) 0.4205(5) 0.1357(3) 0.0278(13) Uani 1 1 d . . . . .
C9 C 0.8766(6) 0.2959(6) 0.1673(4) 0.0321(14) Uani 1 1 d . . . . .
H9A H 0.9095 0.3103 0.2263 0.048 Uiso 1 1 calc GR . . . .
H9B H 0.9459 0.3437 0.1455 0.048 Uiso 1 1 calc GR . . . .
H9C H 0.8464 0.2108 0.1360 0.048 Uiso 1 1 calc GR . . . .
C10 C 0.5782(7) 0.5035(6) 0.1144(4) 0.0382(15) Uani 1 1 d . . . . .
H10A H 0.6427 0.5631 0.0968 0.057 Uiso 1 1 calc R . . . .
H10B H 0.5003 0.4566 0.0691 0.057 Uiso 1 1 calc R . . . .
H10C H 0.5562 0.5440 0.1635 0.057 Uiso 1 1 calc R . . . .
C11 C 0.6794(6) 0.1858(5) 0.3626(4) 0.0286(13) Uani 1 1 d . . . . .
C12 C 0.6541(6) 0.2401(6) 0.4375(4) 0.0326(14) Uani 1 1 d . . . . .
H12 H 0.6919 0.2478 0.4921 0.039 Uiso 1 1 calc R . . . .
C13 C 0.5621(6) 0.2805(5) 0.4153(3) 0.0277(13) Uani 1 1 d . . . . .
C14 C 0.7753(6) 0.1310(7) 0.3496(4) 0.0409(16) Uani 1 1 d . . . . .
H14A H 0.7301 0.0489 0.3107 0.061 Uiso 1 1 calc GR . . . .
H14B H 0.8147 0.1300 0.4031 0.061 Uiso 1 1 calc GR . . . .
H14C H 0.8428 0.1787 0.3266 0.061 Uiso 1 1 calc GR . . . .
C15 C 0.5060(7) 0.3522(6) 0.4725(4) 0.0391(16) Uani 1 1 d . . . . .
H15A H 0.4562 0.3802 0.4396 0.059 Uiso 1 1 calc GR . . . .
H15B H 0.5765 0.4212 0.5151 0.059 Uiso 1 1 calc GR . . . .
H15C H 0.4492 0.3013 0.4994 0.059 Uiso 1 1 calc GR . . . .
C16 C 0.5334(6) 0.7118(5) 0.3266(4) 0.0294(13) Uani 1 1 d . . . . .
C17 C 0.6524(6) 0.7111(5) 0.3520(4) 0.0302(13) Uani 1 1 d . . . . .
H17 H 0.7336 0.7787 0.3741 0.036 Uiso 1 1 calc R . . . .
C18 C 0.6285(6) 0.5895(5) 0.3381(3) 0.0250(12) Uani 1 1 d . . . . .
C19 C 0.5010(7) 0.8178(6) 0.3293(5) 0.0443(17) Uani 1 1 d . . . . .
H19A H 0.4623 0.8096 0.2727 0.066 Uiso 1 1 calc GR . . . .
H19B H 0.5803 0.8924 0.3521 0.066 Uiso 1 1 calc GR . . . .
H19C H 0.4397 0.8195 0.3646 0.066 Uiso 1 1 calc GR . . . .
C20 C 0.7278(6) 0.5413(6) 0.3574(4) 0.0328(14) Uani 1 1 d . . . . .
H20A H 0.7271 0.5293 0.4117 0.049 Uiso 1 1 calc GR . . . .
H20B H 0.8141 0.5988 0.3585 0.049 Uiso 1 1 calc GR . . . .
H20C H 0.7056 0.4648 0.3142 0.049 Uiso 1 1 calc GR . . . .
C21 C 0.1859(6) 0.4970(6) 0.1064(4) 0.0287(13) Uani 1 1 d . . . . .
C22 C 0.1704(6) 0.4083(6) 0.0324(4) 0.0314(14) Uani 1 1 d . . . . .
H22 H 0.1319 0.4000 -0.0222 0.038 Uiso 1 1 calc R . . . .
C23 C 0.2231(6) 0.3337(6) 0.0547(3) 0.0271(13) Uani 1 1 d . . . . .
C24 C 0.1494(7) 0.6014(6) 0.1184(4) 0.0417(16) Uani 1 1 d . . . . .
H24A H 0.0957 0.6001 0.1592 0.063 Uiso 1 1 calc GR . . . .
H24B H 0.1009 0.5949 0.0652 0.063 Uiso 1 1 calc GR . . . .
H24C H 0.2280 0.6767 0.1386 0.063 Uiso 1 1 calc GR . . . .
C25 C 0.2411(7) 0.2294(6) -0.0004(4) 0.0385(16) Uani 1 1 d . . . . .
H25A H 0.2922 0.2040 0.0338 0.058 Uiso 1 1 calc GR . . . .
H25B H 0.2863 0.2543 -0.0423 0.058 Uiso 1 1 calc GR . . . .
H25C H 0.1563 0.1626 -0.0282 0.058 Uiso 1 1 calc GR . . . .
C26 C 0.1286(6) 0.4957(5) 0.3637(3) 0.0256(12) Uani 1 1 d . . . . .
C27 C 0.0909(6) 0.4093(6) 0.4038(3) 0.0306(14) Uani 1 1 d . . . . .
H27 H 0.0313 0.4005 0.4386 0.037 Uiso 1 1 calc R . . . .
C28 C 0.1591(6) 0.3376(5) 0.3824(4) 0.0289(13) Uani 1 1 d . . . . .
C29 C 0.0797(6) 0.5898(6) 0.3611(4) 0.0336(14) Uani 1 1 d . . . . .
H29A H 0.1531 0.6661 0.3694 0.050 Uiso 1 1 calc GR . . . .
H29B H 0.0334 0.5996 0.4053 0.050 Uiso 1 1 calc GR . . . .
H29C H 0.0210 0.5645 0.3069 0.050 Uiso 1 1 calc GR . . . .
C30 C 0.1524(7) 0.2293(6) 0.4069(4) 0.0425(17) Uani 1 1 d . . . . .
H30A H 0.2095 0.1981 0.3808 0.064 Uiso 1 1 calc GR . . . .
H30B H 0.0634 0.1671 0.3881 0.064 Uiso 1 1 calc GR . . . .
H30C H 0.1801 0.2532 0.4676 0.064 Uiso 1 1 calc GR . . . .
B1 B 0.6050(6) 0.1574(6) 0.2027(4) 0.0230(13) Uani 1 1 d . . . . .
H1 H 0.6720 0.1259 0.1960 0.028 Uiso 1 1 calc R . . . .
B2 B 0.2914(6) 0.5507(6) 0.2670(4) 0.0247(14) Uani 1 1 d . . . . .
H2A H 0.2729 0.6227 0.2750 0.030 Uiso 1 1 calc R . . . .
C31 C 0.0678(8) -0.1355(6) 0.3023(4) 0.0446(17) Uani 1 1 d . . . . .
C32 C 0.0611(9) -0.1067(7) 0.3864(5) 0.054(2) Uani 1 1 d . . . . .
H32 H -0.0199 -0.1364 0.4007 0.065 Uiso 1 1 calc R . . . .
C33 C 0.1760(10) -0.0331(8) 0.4499(5) 0.064(2) Uani 1 1 d . . . . .
H33 H 0.1708 -0.0133 0.5065 0.077 Uiso 1 1 calc R . . . .
C34 C 0.2940(9) 0.0098(8) 0.4309(6) 0.065(2) Uani 1 1 d . . . . .
H34 H 0.3698 0.0590 0.4741 0.078 Uiso 1 1 calc R . . . .
C35 C 0.3028(9) -0.0188(7) 0.3486(6) 0.064(2) Uani 1 1 d . . . . .
H35 H 0.3849 0.0104 0.3356 0.077 Uiso 1 1 calc R . . . .
C36 C 0.1918(9) -0.0900(7) 0.2846(5) 0.055(2) Uani 1 1 d . . . . .
H36 H 0.1992 -0.1084 0.2284 0.066 Uiso 1 1 calc R . . . .
C37 C -0.0553(9) -0.2154(8) 0.2332(6) 0.072(3) Uani 1 1 d . . . . .
H37A H -0.0330 -0.2261 0.1789 0.108 Uiso 1 1 calc R . . . .
H37B H -0.0962 -0.2936 0.2409 0.108 Uiso 1 1 calc R . . . .
H37C H -0.1154 -0.1777 0.2358 0.108 Uiso 1 1 calc R . . . .

loop_
_atom_site_aniso_label
_atom_site_aniso_U_11
_atom_site_aniso_U_22
_atom_site_aniso_U_33
_atom_site_aniso_U_23
_atom_site_aniso_U_13
_atom_site_aniso_U_12
Ce1 0.01874(18) 0.02191(19) 0.0285(2) 0.00308(13) 0.00151(12) 0.01085(13)
N1 0.021(2) 0.021(3) 0.025(2) 0.0024(19) 0.0063(19) 0.009(2)
N2 0.018(2) 0.026(3) 0.027(3) 0.003(2) 0.0034(19) 0.008(2)
N3 0.021(2) 0.023(3) 0.022(2) 0.0039(19) 0.0054(18) 0.009(2)
N4 0.025(3) 0.024(3) 0.025(2) 0.007(2) 0.0043(19) 0.014(2)
N5 0.016(2) 0.022(2) 0.026(2) 0.0078(19) 0.0017(18) 0.007(2)
N6 0.019(2) 0.025(3) 0.024(2) 0.0052(19) 0.0029(18) 0.010(2)
N7 0.021(2) 0.020(2) 0.028(3) 0.0071(19) 0.0039(19) 0.009(2)
N8 0.017(2) 0.024(3) 0.030(3) 0.005(2) 0.0033(19) 0.009(2)
N9 0.022(3) 0.027(3) 0.027(2) 0.010(2) 0.0045(19) 0.014(2)
N10 0.024(3) 0.031(3) 0.028(3) 0.006(2) 0.0036(19) 0.017(2)
N11 0.020(2) 0.021(2) 0.024(2) 0.0045(19) 0.0022(18) 0.011(2)
N12 0.026(3) 0.025(3) 0.026(2) 0.008(2) 0.0040(19) 0.012(2)
N13 0.027(3) 0.043(4) 0.057(4) -0.002(3) 0.013(3) 0.010(3)
N14 0.031(4) 0.033(3) 0.054(4) 0.003(3) 0.010(3) 0.013(3)
N15 0.030(4) 0.061(5) 0.092(5) 0.011(4) 0.019(3) 0.012(3)
C1 0.035(4) 0.023(3) 0.030(3) 0.008(2) 0.014(3) 0.012(3)
C2 0.035(4) 0.020(3) 0.028(3) -0.001(2) 0.007(3) 0.004(3)
C3 0.025(3) 0.030(3) 0.027(3) 0.003(3) 0.002(2) 0.005(3)
C4 0.048(5) 0.031(4) 0.061(5) 0.002(3) 0.021(4) 0.021(3)
C5 0.031(4) 0.043(4) 0.052(4) -0.005(3) -0.009(3) 0.009(3)
C6 0.020(3) 0.025(3) 0.018(3) 0.001(2) 0.004(2) 0.004(2)
C7 0.025(3) 0.030(3) 0.028(3) 0.013(3) 0.009(2) 0.007(3)
C8 0.029(3) 0.029(3) 0.023(3) 0.010(2) 0.003(2) 0.010(3)
C9 0.023(3) 0.034(4) 0.035(3) 0.010(3) 0.009(2) 0.008(3)
C10 0.040(4) 0.040(4) 0.041(4) 0.022(3) 0.011(3) 0.017(3)
C11 0.024(3) 0.030(3) 0.035(3) 0.018(3) 0.003(2) 0.010(3)
C12 0.027(3) 0.041(4) 0.026(3) 0.014(3) 0.000(2) 0.010(3)
C13 0.025(3) 0.025(3) 0.026(3) 0.005(2) 0.004(2) 0.006(3)
C14 0.030(4) 0.053(5) 0.055(4) 0.031(4) 0.011(3) 0.025(3)
C15 0.044(4) 0.048(4) 0.024(3) 0.006(3) 0.007(3) 0.023(4)
C16 0.028(3) 0.027(3) 0.032(3) 0.008(3) 0.006(2) 0.011(3)
C17 0.023(3) 0.026(3) 0.034(3) 0.007(3) 0.005(2) 0.005(3)
C18 0.022(3) 0.028(3) 0.022(3) 0.004(2) 0.005(2) 0.011(3)
C19 0.034(4) 0.025(4) 0.070(5) 0.017(3) 0.007(3) 0.010(3)
C20 0.021(3) 0.037(4) 0.032(3) 0.002(3) -0.001(2) 0.013(3)
C21 0.020(3) 0.035(4) 0.037(3) 0.020(3) 0.007(2) 0.012(3)
C22 0.031(3) 0.042(4) 0.024(3) 0.016(3) 0.005(2) 0.015(3)
C23 0.020(3) 0.037(4) 0.024(3) 0.010(3) 0.007(2) 0.012(3)
C24 0.050(4) 0.043(4) 0.043(4) 0.021(3) 0.006(3) 0.028(4)
C25 0.041(4) 0.049(4) 0.026(3) 0.005(3) 0.004(3) 0.025(3)
C26 0.020(3) 0.030(3) 0.022(3) 0.001(2) 0.001(2) 0.012(3)
C27 0.024(3) 0.040(4) 0.024(3) 0.009(3) 0.006(2) 0.010(3)
C28 0.025(3) 0.026(3) 0.028(3) 0.007(2) 0.000(2) 0.006(3)
C29 0.032(4) 0.043(4) 0.030(3) 0.006(3) 0.007(3) 0.024(3)
C30 0.039(4) 0.045(4) 0.048(4) 0.027(3) 0.008(3) 0.015(3)
B1 0.015(3) 0.022(3) 0.030(3) 0.005(3) 0.006(2) 0.007(3)
B2 0.023(3) 0.022(3) 0.032(4) 0.010(3) 0.007(3) 0.014(3)
C31 0.053(5) 0.036(4) 0.045(4) 0.014(3) 0.006(3) 0.020(4)
C32 0.051(5) 0.045(5) 0.072(6) 0.025(4) 0.021(4) 0.021(4)
C33 0.088(8) 0.051(5) 0.046(5) 0.014(4) 0.001(4) 0.027(5)
C34 0.052(6) 0.043(5) 0.083(7) 0.017(5) -0.015(5) 0.013(4)
C35 0.053(6) 0.035(5) 0.106(8) 0.026(5) 0.021(5) 0.020(4)
C36 0.074(6) 0.043(5) 0.057(5) 0.023(4) 0.026(4) 0.027(4)
C37 0.072(7) 0.055(6) 0.072(6) 0.015(5) -0.009(5) 0.021(5)

loop_
_atom_type_symbol
_atom_type_description
_atom_type_scat_dispersion_real
_atom_type_scat_dispersion_imag
_atom_type_scat_source
C C 0.0033 0.0016 'International Tables Vol C Tables 4.2.6.8 and 6.1.1.4'
H H 0.0000 0.0000 'International Tables Vol C Tables 4.2.6.8 and 6.1.1.4'
B B 0.0013 0.0007 'International Tables Vol C Tables 4.2.6.8 and 6.1.1.4'
Ce Ce -0.2486 2.6331 'International Tables Vol C Tables 4.2.6.8 and 6.1.1.4'
N N 0.0061 0.0033 'International Tables Vol C Tables 4.2.6.8 and 6.1.1.4'

loop_
_geom_angle_atom_site_label_1
_geom_angle_atom_site_label_2
_geom_angle_atom_site_label_3
_geom_angle
_geom_angle_site_symmetry_1
_geom_angle_site_symmetry_3
N2 Ce1 N8 145.16(14) . .
N4 Ce1 N2 70.32(14) . .
N4 Ce1 N8 75.63(14) . .
N6 Ce1 N2 78.44(14) . .
N6 Ce1 N4 76.19(14) . .
N6 Ce1 N8 86.64(14) . .
N6 Ce1 N12 105.96(14) . .
N10 Ce1 N2 110.43(14) . .
N10 Ce1 N4 87.63(14) . .
N10 Ce1 N6 157.92(15) . .
N10 Ce1 N8 74.69(15) . .
N10 Ce1 N12 78.23(14) . .
N12 Ce1 N2 146.32(15) . .
N12 Ce1 N4 143.36(14) . .
N12 Ce1 N8 68.09(14) . .
N13 Ce1 N2 76.10(17) . .
N13 Ce1 N4 140.94(17) . .
N13 Ce1 N6 116.20(19) . .
N13 Ce1 N8 138.32(17) . .
N13 Ce1 N10 85.8(2) . .
N13 Ce1 N12 72.08(17) . .
N2 N1 B1 123.8(4) . .
C1 N1 N2 110.4(5) . .
C1 N1 B1 125.8(5) . .
N1 N2 Ce1 118.3(3) . .
C3 N2 Ce1 136.1(4) . .
C3 N2 N1 105.5(5) . .
N4 N3 B1 123.4(4) . .
C6 N3 N4 110.1(5) . .
C6 N3 B1 126.4(5) . .
N3 N4 Ce1 117.1(3) . .
C8 N4 Ce1 134.0(4) . .
C8 N4 N3 106.1(5) . .
N6 N5 B1 122.5(4) . .
C11 N5 N6 109.3(4) . .
C11 N5 B1 127.5(5) . .
N5 N6 Ce1 120.8(3) . .
C13 N6 Ce1 132.7(4) . .
C13 N6 N5 106.4(4) . .
N8 N7 B2 123.4(4) . .
C16 N7 N8 109.9(5) . .
C16 N7 B2 126.6(5) . .
N7 N8 Ce1 118.9(3) . .
C18 N8 Ce1 134.3(4) . .
C18 N8 N7 105.8(5) . .
N10 N9 B2 121.2(4) . .
C21 N9 N10 109.6(5) . .
C21 N9 B2 129.1(5) . .
N9 N10 Ce1 124.0(3) . .
C23 N10 Ce1 128.8(4) . .
C23 N10 N9 106.9(4) . .
N12 N11 B2 122.3(4) . .
C26 N11 N12 109.8(4) . .
C26 N11 B2 127.9(5) . .
N11 N12 Ce1 119.7(3) . .
C28 N12 Ce1 131.8(4) . .
C28 N12 N11 106.5(5) . .
N14 N13 Ce1 165.5(5) . .
N15 N14 N13 178.4(8) . .
N1 C1 C2 106.8(5) . .
N1 C1 C4 124.4(6) . .
C2 C1 C4 128.8(6) . .
C1 C2 H2 126.3 . .
C1 C2 C3 107.3(5) . .
C3 C2 H2 126.3 . .
N2 C3 C2 110.0(5) . .
N2 C3 C5 124.4(6) . .
C2 C3 C5 125.6(6) . .
C1 C4 H4A 109.5 . .
C1 C4 H4B 109.5 . .
C1 C4 H4C 109.5 . .
H4A C4 H4B 109.5 . .
H4A C4 H4C 109.5 . .
H4B C4 H4C 109.5 . .
C3 C5 H5A 109.5 . .
C3 C5 H5B 109.5 . .
C3 C5 H5C 109.5 . .
H5A C5 H5B 109.5 . .
H5A C5 H5C 109.5 . .
H5B C5 H5C 109.5 . .
N3 C6 C7 107.2(5) . .
N3 C6 C9 123.8(5) . .
C7 C6 C9 129.0(5) . .
C6 C7 H7 126.6 . .
C6 C7 C8 106.9(5) . .
C8 C7 H7 126.6 . .
N4 C8 C7 109.6(5) . .
N4 C8 C10 122.7(5) . .
C7 C8 C10 127.6(5) . .
C6 C9 H9A 109.5 . .
C6 C9 H9B 109.5 . .
C6 C9 H9C 109.5 . .
H9A C9 H9B 109.5 . .
H9A C9 H9C 109.5 . .
H9B C9 H9C 109.5 . .
C8 C10 H10A 109.5 . .
C8 C10 H10B 109.5 . .
C8 C10 H10C 109.5 . .
H10A C10 H10B 109.5 . .
H10A C10 H10C 109.5 . .
H10B C10 H10C 109.5 . .
N5 C11 C12 107.7(5) . .
N5 C11 C14 123.2(5) . .
C12 C11 C14 129.0(5) . .
C11 C12 H12 126.9 . .
C13 C12 C11 106.2(5) . .
C13 C12 H12 126.9 . .
N6 C13 C12 110.4(5) . .
N6 C13 C15 121.2(5) . .
C12 C13 C15 128.3(5) . .
C11 C14 H14A 109.5 . .
C11 C14 H14B 109.5 . .
C11 C14 H14C 109.5 . .
H14A C14 H14B 109.5 . .
H14A C14 H14C 109.5 . .
H14B C14 H14C 109.5 . .
C13 C15 H15A 109.5 . .
C13 C15 H15B 109.5 . .
C13 C15 H15C 109.5 . .
H15A C15 H15B 109.5 . .
H15A C15 H15C 109.5 . .
H15B C15 H15C 109.5 . .
N7 C16 C17 107.7(5) . .
N7 C16 C19 123.0(5) . .
C17 C16 C19 129.3(6) . .
C16 C17 H17 126.7 . .
C16 C17 C18 106.6(5) . .
C18 C17 H17 126.7 . .
N8 C18 C17 110.0(5) . .
N8 C18 C20 123.0(5) . .
C17 C18 C20 127.0(5) . .
C16 C19 H19A 109.5 . .
C16 C19 H19B 109.5 . .
C16 C19 H19C 109.5 . .
H19A C19 H19B 109.5 . .
H19A C19 H19C 109.5 . .
H19B C19 H19C 109.5 . .
C18 C20 H20A 109.5 . .
C18 C20 H20B 109.5 . .
C18 C20 H20C 109.5 . .
H20A C20 H20B 109.5 . .
H20A C20 H20C 109.5 . .
H20B C20 H20C 109.5 . .
N9 C21 C22 107.5(5) . .
N9 C21 C24 123.3(6) . .
C22 C21 C24 129.1(5) . .
C21 C22 H22 126.5 . .
C21 C22 C23 106.9(5) . .
C23 C22 H22 126.5 . .
N10 C23 C22 109.0(5) . .
N10 C23 C25 121.2(5) . .
C22 C23 C25 129.7(5) . .
C21 C24 H24A 109.5 . .
C21 C24 H24B 109.5 . .
C21 C24 H24C 109.5 . .
H24A C24 H24B 109.5 . .
H24A C24 H24C 109.5 . .
H24B C24 H24C 109.5 . .
C23 C25 H25A 109.5 . .
C23 C25 H25B 109.5 . .
C23 C25 H25C 109.5 . .
H25A C25 H25B 109.5 . .
H25A C25 H25C 109.5 . .
H25B C25 H25C 109.5 . .
N11 C26 C27 107.3(5) . .
N11 C26 C29 123.7(5) . .
C27 C26 C29 129.0(5) . .
C26 C27 H27 126.5 . .
C26 C27 C28 106.9(5) . .
C28 C27 H27 126.5 . .
N12 C28 C27 109.5(5) . .
N12 C28 C30 121.4(6) . .
C27 C28 C30 129.1(6) . .
C26 C29 H29A 109.5 . .
C26 C29 H29B 109.5 . .
C26 C29 H29C 109.5 . .
H29A C29 H29B 109.5 . .
H29A C29 H29C 109.5 . .
H29B C29 H29C 109.5 . .
C28 C30 H30A 109.5 . .
C28 C30 H30B 109.5 . .
C28 C30 H30C 109.5 . .
H30A C30 H30B 109.5 . .
H30A C30 H30C 109.5 . .
H30B C30 H30C 109.5 . .
N1 B1 N3 110.9(5) . .
N1 B1 N5 112.3(4) . .
N1 B1 H1 107.8 . .
N3 B1 N5 110.1(4) . .
N3 B1 H1 107.8 . .
N5 B1 H1 107.8 . .
N7 B2 N9 111.0(5) . .
N7 B2 H2A 108.1 . .
N9 B2 H2A 108.1 . .
N11 B2 N7 109.6(4) . .
N11 B2 N9 111.9(5) . .
N11 B2 H2A 108.1 . .
C32 C31 C36 117.7(7) . .
C32 C31 C37 120.3(8) . .
C36 C31 C37 121.9(7) . .
C31 C32 H32 120.1 . .
C31 C32 C33 119.7(8) . .
C33 C32 H32 120.1 . .
C32 C33 H33 119.4 . .
C34 C33 C32 121.2(8) . .
C34 C33 H33 119.4 . .
C33 C34 H34 120.0 . .
C33 C34 C35 119.9(8) . .
C35 C34 H34 120.0 . .
C34 C35 H35 119.8 . .
C34 C35 C36 120.4(9) . .
C36 C35 H35 119.8 . .
C31 C36 H36 119.5 . .
C35 C36 C31 121.0(8) . .
C35 C36 H36 119.5 . .
C31 C37 H37A 109.5 . .
C31 C37 H37B 109.5 . .
C31 C37 H37C 109.5 . .
H37A C37 H37B 109.5 . .
H37A C37 H37C 109.5 . .
H37B C37 H37C 109.5 . .

loop_
_geom_bond_atom_site_label_1
_geom_bond_atom_site_label_2
_geom_bond_distance
_geom_bond_site_symmetry_2
Ce1 N2 2.656(5) .
Ce1 N4 2.655(5) .
Ce1 N6 2.565(4) .
Ce1 N8 2.665(5) .
Ce1 N10 2.539(5) .
Ce1 N12 2.646(5) .
Ce1 N13 2.340(6) .
N1 N2 1.375(6) .
N1 C1 1.360(7) .
N1 B1 1.535(7) .
N2 C3 1.348(7) .
N3 N4 1.383(6) .
N3 C6 1.356(7) .
N3 B1 1.542(8) .
N4 C8 1.342(7) .
N5 N6 1.374(6) .
N5 C11 1.350(7) .
N5 B1 1.551(7) .
N6 C13 1.340(7) .
N7 N8 1.384(6) .
N7 C16 1.348(7) .
N7 B2 1.541(8) .
N8 C18 1.338(7) .
N9 N10 1.375(6) .
N9 C21 1.347(7) .
N9 B2 1.549(8) .
N10 C23 1.344(7) .
N11 N12 1.390(6) .
N11 C26 1.347(7) .
N11 B2 1.541(8) .
N12 C28 1.331(7) .
N13 N14 1.188(8) .
N14 N15 1.165(8) .
C1 C2 1.364(9) .
C1 C4 1.494(9) .
C2 H2 0.9300 .
C2 C3 1.380(9) .
C3 C5 1.496(9) .
C4 H4A 0.9600 .
C4 H4B 0.9600 .
C4 H4C 0.9600 .
C5 H5A 0.9600 .
C5 H5B 0.9600 .
C5 H5C 0.9600 .
C6 C7 1.370(8) .
C6 C9 1.491(8) .
C7 H7 0.9300 .
C7 C8 1.396(8) .
C8 C10 1.490(8) .
C9 H9A 0.9600 .
C9 H9B 0.9600 .
C9 H9C 0.9600 .
C10 H10A 0.9600 .
C10 H10B 0.9600 .
C10 H10C 0.9600 .
C11 C12 1.379(9) .
C11 C14 1.490(9) .
C12 H12 0.9300 .
C12 C13 1.370(9) .
C13 C15 1.496(8) .
C14 H14A 0.9600 .
C14 H14B 0.9600 .
C14 H14C 0.9600 .
C15 H15A 0.9600 .
C15 H15B 0.9600 .
C15 H15C 0.9600 .
C16 C17 1.365(8) .
C16 C19 1.496(8) .
C17 H17 0.9300 .
C17 C18 1.391(8) .
C18 C20 1.501(8) .
C19 H19A 0.9600 .
C19 H19B 0.9600 .
C19 H19C 0.9600 .
C20 H20A 0.9600 .
C20 H20B 0.9600 .
C20 H20C 0.9600 .
C21 C22 1.376(9) .
C21 C24 1.486(9) .
C22 H22 0.9300 .
C22 C23 1.384(8) .
C23 C25 1.488(8) .
C24 H24A 0.9600 .
C24 H24B 0.9600 .
C24 H24C 0.9600 .
C25 H25A 0.9600 .
C25 H25B 0.9600 .
C25 H25C 0.9600 .
C26 C27 1.376(8) .
C26 C29 1.485(8) .
C27 H27 0.9300 .
C27 C28 1.394(9) .
C28 C30 1.493(8) .
C29 H29A 0.9600 .
C29 H29B 0.9600 .
C29 H29C 0.9600 .
C30 H30A 0.9600 .
C30 H30B 0.9600 .
C30 H30C 0.9600 .
B1 H1 0.9800 .
B2 H2A 0.9800 .
C31 C32 1.378(10) .
C31 C36 1.392(11) .
C31 C37 1.502(11) .
C32 H32 0.9300 .
C32 C33 1.392(12) .
C33 H33 0.9300 .
C33 C34 1.340(13) .
C34 H34 0.9300 .
C34 C35 1.356(12) .
C35 H35 0.9300 .
C35 C36 1.367(12) .
C36 H36 0.9300 .
C37 H37A 0.9600 .
C37 H37B 0.9600 .
C37 H37C 0.9600 .

loop_
_geom_torsion_atom_site_label_1
_geom_torsion_atom_site_label_2
_geom_torsion_atom_site_label_3
_geom_torsion_atom_site_label_4
_geom_torsion
_geom_torsion_site_symmetry_1
_geom_torsion_site_symmetry_2
_geom_torsion_site_symmetry_3
_geom_torsion_site_symmetry_4
Ce1 N2 C3 C2 -176.5(4) . . . .
Ce1 N2 C3 C5 4.4(9) . . . .
Ce1 N4 C8 C7 158.3(4) . . . .
Ce1 N4 C8 C10 -20.8(8) . . . .
Ce1 N6 C13 C12 175.5(4) . . . .
Ce1 N6 C13 C15 -7.3(8) . . . .
Ce1 N8 C18 C17 167.7(4) . . . .
Ce1 N8 C18 C20 -13.1(8) . . . .
Ce1 N10 C23 C22 173.4(4) . . . .
Ce1 N10 C23 C25 -10.3(8) . . . .
Ce1 N12 C28 C27 -164.0(4) . . . .
Ce1 N12 C28 C30 15.0(8) . . . .
N1 N2 C3 C2 0.4(6) . . . .
N1 N2 C3 C5 -178.7(6) . . . .
N1 C1 C2 C3 -0.1(7) . . . .
N2 N1 C1 C2 0.4(6) . . . .
N2 N1 C1 C4 178.3(6) . . . .
N2 N1 B1 N3 -59.9(6) . . . .
N2 N1 B1 N5 63.8(7) . . . .
N3 N4 C8 C7 -1.4(6) . . . .
N3 N4 C8 C10 179.6(5) . . . .
N3 C6 C7 C8 0.1(6) . . . .
N4 N3 C6 C7 -1.0(6) . . . .
N4 N3 C6 C9 178.7(5) . . . .
N4 N3 B1 N1 50.9(6) . . . .
N4 N3 B1 N5 -74.0(6) . . . .
N5 N6 C13 C12 -0.1(6) . . . .
N5 N6 C13 C15 177.1(5) . . . .
N5 C11 C12 C13 -1.2(7) . . . .
N6 N5 C11 C12 1.2(6) . . . .
N6 N5 C11 C14 -177.4(5) . . . .
N6 N5 B1 N1 -69.0(6) . . . .
N6 N5 B1 N3 55.2(6) . . . .
N7 N8 C18 C17 -0.8(6) . . . .
N7 N8 C18 C20 178.4(5) . . . .
N7 C16 C17 C18 0.2(6) . . . .
N8 N7 C16 C17 -0.7(6) . . . .
N8 N7 C16 C19 -179.1(5) . . . .
N8 N7 B2 N9 -68.5(6) . . . .
N8 N7 B2 N11 55.6(6) . . . .
N9 N10 C23 C22 -0.7(6) . . . .
N9 N10 C23 C25 175.6(5) . . . .
N9 C21 C22 C23 -0.3(7) . . . .
N10 N9 C21 C22 -0.1(6) . . . .
N10 N9 C21 C24 -178.9(5) . . . .
N10 N9 B2 N7 56.5(7) . . . .
N10 N9 B2 N11 -66.3(6) . . . .
N11 N12 C28 C27 -0.2(6) . . . .
N11 N12 C28 C30 178.8(5) . . . .
N11 C26 C27 C28 -0.7(6) . . . .
N12 N11 C26 C27 0.6(6) . . . .
N12 N11 C26 C29 -176.3(5) . . . .
N12 N11 B2 N7 -53.9(6) . . . .
N12 N11 B2 N9 69.6(6) . . . .
C1 N1 N2 Ce1 177.1(3) . . . .
C1 N1 N2 C3 -0.5(6) . . . .
C1 N1 B1 N3 118.1(6) . . . .
C1 N1 B1 N5 -118.2(6) . . . .
C1 C2 C3 N2 -0.2(7) . . . .
C1 C2 C3 C5 178.9(6) . . . .
C4 C1 C2 C3 -177.9(6) . . . .
C6 N3 N4 Ce1 -162.2(3) . . . .
C6 N3 N4 C8 1.5(6) . . . .
C6 N3 B1 N1 -128.2(5) . . . .
C6 N3 B1 N5 106.8(6) . . . .
C6 C7 C8 N4 0.8(6) . . . .
C6 C7 C8 C10 179.8(6) . . . .
C9 C6 C7 C8 -179.6(5) . . . .
C11 N5 N6 Ce1 -176.9(3) . . . .
C11 N5 N6 C13 -0.7(6) . . . .
C11 N5 B1 N1 120.9(6) . . . .
C11 N5 B1 N3 -115.0(6) . . . .
C11 C12 C13 N6 0.8(7) . . . .
C11 C12 C13 C15 -176.1(6) . . . .
C14 C11 C12 C13 177.2(6) . . . .
C16 N7 N8 Ce1 -169.7(3) . . . .
C16 N7 N8 C18 0.9(6) . . . .
C16 N7 B2 N9 113.5(6) . . . .
C16 N7 B2 N11 -122.5(6) . . . .
C16 C17 C18 N8 0.4(6) . . . .
C16 C17 C18 C20 -178.7(5) . . . .
C19 C16 C17 C18 178.5(6) . . . .
C21 N9 N10 Ce1 -174.0(4) . . . .
C21 N9 N10 C23 0.5(6) . . . .
C21 N9 B2 N7 -120.3(6) . . . .
C21 N9 B2 N11 116.9(6) . . . .
C21 C22 C23 N10 0.6(7) . . . .
C21 C22 C23 C25 -175.2(6) . . . .
C24 C21 C22 C23 178.4(6) . . . .
C26 N11 N12 Ce1 165.9(3) . . . .
C26 N11 N12 C28 -0.2(6) . . . .
C26 N11 B2 N7 125.2(6) . . . .
C26 N11 B2 N9 -111.3(6) . . . .
C26 C27 C28 N12 0.5(7) . . . .
C26 C27 C28 C30 -178.4(6) . . . .
C29 C26 C27 C28 175.9(6) . . . .
B1 N1 N2 Ce1 -4.7(6) . . . .
B1 N1 N2 C3 177.8(5) . . . .
B1 N1 C1 C2 -177.8(5) . . . .
B1 N1 C1 C4 0.1(9) . . . .
B1 N3 N4 Ce1 18.5(6) . . . .
B1 N3 N4 C8 -177.8(5) . . . .
B1 N3 C6 C7 178.2(5) . . . .
B1 N3 C6 C9 -2.0(8) . . . .
B1 N5 N6 Ce1 11.3(6) . . . .
B1 N5 N6 C13 -172.5(5) . . . .
B1 N5 C11 C12 172.4(5) . . . .
B1 N5 C11 C14 -6.1(9) . . . .
B2 N7 N8 Ce1 12.0(6) . . . .
B2 N7 N8 C18 -177.4(5) . . . .
B2 N7 C16 C17 177.6(5) . . . .
B2 N7 C16 C19 -0.9(9) . . . .
B2 N9 N10 Ce1 8.7(7) . . . .
B2 N9 N10 C23 -176.9(5) . . . .
B2 N9 C21 C22 177.0(5) . . . .
B2 N9 C21 C24 -1.8(9) . . . .
B2 N11 N12 Ce1 -14.8(6) . . . .
B2 N11 N12 C28 179.0(5) . . . .
B2 N11 C26 C27 -178.6(5) . . . .
B2 N11 C26 C29 4.5(9) . . . .
C31 C32 C33 C34 -0.6(13) . . . .
C32 C31 C36 C35 -0.4(12) . . . .
C32 C33 C34 C35 -0.2(14) . . . .
C33 C34 C35 C36 0.7(13) . . . .
C34 C35 C36 C31 -0.4(12) . . . .
C36 C31 C32 C33 0.9(11) . . . .
C37 C31 C32 C33 179.6(8) . . . .
C37 C31 C36 C35 -179.1(7) . . . .

loop_
_twin_individual_id
_twin_individual_mass_fraction_refined
1 0.4250(12)
2 0.2459(8)
3 0.2766(9)
4 0.0525(3)
